data_1559747
loop_
_publ_author_name
'Qiao, Yusen'
'Yin, Haolin'
'Moreau, Liane M.'
'Feng, Rulin'
'Higgins, Robert F.'
'Manor, Brian C.'
'Carroll, Patrick J.'
'Booth, Corwin H.'
'Autschbach, Jochen'
'Schelter, Eric J.'

_publ_section_title
;
 Cerium(iv) complexes with guanidinate ligands: intense colors and
 anomalous electronic structures.
;
_journal_issue 10
_journal_name_full 'Chemical science'
_journal_page_first 3558
_journal_page_last 3567
_journal_paper_doi 10.1039/d0sc05193d
_journal_volume 12
_journal_year 2020
_chemical_formula_moiety '6(C25 H68 Ce Cl N5 Si6), 6(C8 H20 N), C H2 Cl2'
_chemical_formula_sum 'C199 H530 Ce6 Cl8 N36 Si36'
_chemical_formula_weight 5564.12
_space_group_crystal_system triclinic
_space_group_IT_number 2
_space_group_name_Hall '-P 1'
_space_group_name_H-M_alt 'P -1'
_atom_sites_solution_hydrogens mixed
_atom_sites_solution_primary dual
_audit_creation_date 2020-10-22
_audit_creation_method
;
Olex2 1.2
(compiled 2018.05.29 svn.r3508 for OlexSys, GUI svn.r5506)
;
_audit_update_record
;
2020-10-23 deposited with the CCDC.	2020-12-09 downloaded from the CCDC.
;
_cell_angle_alpha 103.801(2)
_cell_angle_beta 102.939(2)
_cell_angle_gamma 109.687(2)
_cell_formula_units_Z 1
_cell_length_a 17.4036(7)
_cell_length_b 20.6957(8)
_cell_length_c 24.9538(10)
_cell_measurement_reflns_used 9691
_cell_measurement_temperature 100
_cell_measurement_theta_max 27.53
_cell_measurement_theta_min 2.40
_cell_volume 7749.8(6)
_computing_cell_refinement 'Bruker SAINT v8.34A'
_computing_data_collection 'Bruker APEX2 v2014.11-0'
_computing_data_reduction 'Bruker SAINT v8.34A'
_computing_molecular_graphics 'Olex2 (Dolomanov et al., 2009)'
_computing_publication_material 'Olex2 (Dolomanov et al., 2009)'
_computing_structure_refinement 'ShelXL (Sheldrick, 2015)'
_computing_structure_solution 'ShelXS-97 (Sheldrick, 2008)'
_diffrn_ambient_temperature 100
_diffrn_measured_fraction_theta_full 0.999
_diffrn_measured_fraction_theta_max 0.988
_diffrn_measurement_device 'CCD area detector'
_diffrn_measurement_device_type 'Bruker APEXII'
_diffrn_measurement_method '\w and \f scans'
_diffrn_radiation_type MoK\a
_diffrn_radiation_wavelength 0.71073
_diffrn_reflns_av_R_equivalents 0.0303
_diffrn_reflns_av_unetI/netI 0.0221
_diffrn_reflns_Laue_measured_fraction_full 0.999
_diffrn_reflns_Laue_measured_fraction_max 0.988
_diffrn_reflns_limit_h_max 22
_diffrn_reflns_limit_h_min -22
_diffrn_reflns_limit_k_max 27
_diffrn_reflns_limit_k_min -26
_diffrn_reflns_limit_l_max 32
_diffrn_reflns_limit_l_min -32
_diffrn_reflns_number 192251
_diffrn_reflns_point_group_measured_fraction_full 0.999
_diffrn_reflns_point_group_measured_fraction_max 0.988
_diffrn_reflns_theta_full 25.242
_diffrn_reflns_theta_max 27.760
_diffrn_reflns_theta_min 1.646
_diffrn_source 'sealed tube'
_exptl_absorpt_coefficient_mu 1.116
_exptl_absorpt_correction_T_max 0.7456
_exptl_absorpt_correction_T_min 0.7010
_exptl_absorpt_correction_type multi-scan
_exptl_absorpt_process_details 'SADABS v2014/4'
_exptl_crystal_colour black
_exptl_crystal_density_diffrn 1.192
_exptl_crystal_description block
_exptl_crystal_F_000 2964
_exptl_crystal_size_max 0.25
_exptl_crystal_size_mid 0.12
_exptl_crystal_size_min 0.10
_refine_diff_density_max 2.155
_refine_diff_density_min -2.807
_refine_diff_density_rms 0.118
_refine_ls_extinction_method none
_refine_ls_goodness_of_fit_ref 1.048
_refine_ls_hydrogen_treatment constr
_refine_ls_matrix_type full
_refine_ls_number_parameters 1315
_refine_ls_number_reflns 36082
_refine_ls_number_restraints 177
_refine_ls_restrained_S_all 1.081
_refine_ls_R_factor_all 0.0668
_refine_ls_R_factor_gt 0.0568
_refine_ls_shift/su_max 0.002
_refine_ls_shift/su_mean 0.000
_refine_ls_structure_factor_coef Fsqd
_refine_ls_weighting_details 'w=1/[\s^2^(Fo^2^)+(0.0362P)^2^+41.1309P] where P=(Fo^2^+2Fc^2^)/3'
_refine_ls_weighting_scheme calc
_refine_ls_wR_factor_gt 0.1256
_refine_ls_wR_factor_ref 0.1344
_reflns_number_gt 31429
_reflns_number_total 36082
_reflns_threshold_expression 'I > 2\s(I)'
_cod_data_source_file d0sc05193d2.cif
_cod_data_source_block 4638
_cod_depositor_comments
;Adding full bibliography for 1559747--1559748.cif.

 Adding full bibliography for 1559747--1559748.cif.
;
_cod_original_cell_volume 7749.8(5)
_cod_database_code 1559747
_shelx_shelxl_version_number 2018/3
_shelx_estimated_absorpt_t_max 0.897
_shelx_estimated_absorpt_t_min 0.768

loop_
_space_group_symop_operation_xyz
'x, y, z'
'-x, -y, -z'

loop_
_atom_site_label
_atom_site_type_symbol
_atom_site_fract_x
_atom_site_fract_y
_atom_site_fract_z
_atom_site_U_iso_or_equiv
_atom_site_adp_type
_atom_site_occupancy
_atom_site_site_symmetry_order
_atom_site_calc_flag
_atom_site_refinement_flags_posn
_atom_site_refinement_flags_adp
_atom_site_refinement_flags_occupancy
_atom_site_disorder_assembly
_atom_site_disorder_group
Ce1 Ce 0.67796(2) 0.30907(2) 0.46725(2) 0.02235(5) Uani 1 1 d . . . . .
N1 N 0.5156(2) 0.25387(17) 0.41375(14) 0.0256(6) Uani 1 1 d . . . . .
N2 N 0.5669(2) 0.18311(17) 0.45308(14) 0.0278(7) Uani 1 1 d . . . . .
N3 N 0.4161(2) 0.12759(18) 0.39020(15) 0.0320(7) Uani 1 1 d . . . . .
N4 N 0.7223(2) 0.3370(2) 0.38727(15) 0.0378(8) Uani 1 1 d . . . . .
N5 N 0.7364(2) 0.42304(17) 0.54532(14) 0.0272(7) Uani 1 1 d . . . . .
Cl1 Cl 0.78948(6) 0.27506(5) 0.54537(4) 0.02992(19) Uani 1 1 d . . . . .
Si1 Si 0.40096(9) 0.06875(7) 0.32130(5) 0.0397(3) Uani 1 1 d . . . . .
Si2 Si 0.33639(8) 0.11305(7) 0.42345(6) 0.0424(3) Uani 1 1 d . . . . .
Si3 Si 0.75552(9) 0.27667(8) 0.35185(5) 0.0431(3) Uani 1 1 d . . . . .
Si4 Si 0.72452(9) 0.41264(8) 0.36946(6) 0.0436(3) Uani 1 1 d . . . . .
Si5 Si 0.84445(8) 0.47772(6) 0.56764(5) 0.0316(2) Uani 1 1 d . . . . .
Si6 Si 0.66922(8) 0.43661(6) 0.58245(5) 0.0353(3) Uani 1 1 d . . . . .
C1 C 0.5002(2) 0.1888(2) 0.41984(16) 0.0255(7) Uani 1 1 d . . . . .
C2 C 0.4486(3) 0.2671(2) 0.37667(18) 0.0326(9) Uani 1 1 d . . . . .
H2 H 0.391887 0.224439 0.364962 0.043 Uiso 1 1 calc R . . . .
C3 C 0.4682(3) 0.2753(3) 0.32131(19) 0.0395(10) Uani 1 1 d . . . . .
H3a H 0.422608 0.284074 0.297223 0.059 Uiso 1 1 calc R . . . .
H3b H 0.524066 0.316544 0.332156 0.059 Uiso 1 1 calc R . . . .
H3c H 0.470514 0.230424 0.299073 0.059 Uiso 1 1 calc R . . . .
C4 C 0.4417(3) 0.3354(3) 0.4108(2) 0.0444(11) Uani 1 1 d . . . . .
H4a H 0.396732 0.343942 0.385669 0.067 Uiso 1 1 calc R . . . .
H4b H 0.426491 0.328715 0.445172 0.067 Uiso 1 1 calc R . . . .
H4c H 0.497288 0.377547 0.423330 0.067 Uiso 1 1 calc R . . . .
C5 C 0.5565(3) 0.1178(2) 0.46932(18) 0.0324(9) Uani 1 1 d . . . . .
H5 H 0.496823 0.079347 0.446243 0.043 Uiso 1 1 calc R . . . .
C6 C 0.6219(4) 0.0880(3) 0.4566(2) 0.0457(11) Uani 1 1 d . . . . .
H6a H 0.613139 0.044532 0.467937 0.069 Uiso 1 1 calc R . . . .
H6b H 0.613905 0.074961 0.414726 0.069 Uiso 1 1 calc R . . . .
H6c H 0.680611 0.125305 0.479026 0.069 Uiso 1 1 calc R . . . .
C7 C 0.5675(3) 0.1363(3) 0.5342(2) 0.0395(10) Uani 1 1 d . . . . .
H7a H 0.560522 0.092689 0.544971 0.059 Uiso 1 1 calc R . . . .
H7b H 0.625387 0.174798 0.557192 0.059 Uiso 1 1 calc R . . . .
H7c H 0.523762 0.153462 0.542091 0.059 Uiso 1 1 calc R . . . .
C8 C 0.5044(4) 0.0928(3) 0.3056(2) 0.0520(13) Uani 1 1 d . . . . .
H8a H 0.495025 0.059601 0.267141 0.078 Uiso 1 1 calc R . . . .
H8b H 0.525340 0.143161 0.305803 0.078 Uiso 1 1 calc R . . . .
H8c H 0.547473 0.088326 0.335667 0.078 Uiso 1 1 calc R . . . .
C9 C 0.3215(4) 0.0754(3) 0.2605(2) 0.0636(17) Uani 1 1 d . . . . .
H9a H 0.314991 0.041793 0.222969 0.095 Uiso 1 1 calc R . . . .
H9b H 0.265312 0.062275 0.266602 0.095 Uiso 1 1 calc R . . . .
H9c H 0.342574 0.125457 0.260034 0.095 Uiso 1 1 calc R . . . .
C10 C 0.3621(4) -0.0284(3) 0.3181(3) 0.0611(16) Uani 1 1 d . . . . .
H10a H 0.354330 -0.059744 0.279237 0.092 Uiso 1 1 calc R . . . .
H10b H 0.404872 -0.033462 0.347866 0.092 Uiso 1 1 calc R . . . .
H10c H 0.306817 -0.042827 0.325377 0.092 Uiso 1 1 calc R . . . .
C11 C 0.3613(4) 0.1950(3) 0.4838(3) 0.0650(17) Uani 1 1 d . . . . .
H11a H 0.315835 0.185664 0.501778 0.098 Uiso 1 1 calc R . . . .
H11b H 0.417046 0.208167 0.513095 0.098 Uiso 1 1 calc R . . . .
H11c H 0.364230 0.235277 0.468969 0.098 Uiso 1 1 calc R . . . .
C12 C 0.2293(4) 0.0842(5) 0.3680(3) 0.082(2) Uani 1 1 d . . . . .
H12a H 0.184696 0.076020 0.386686 0.123 Uiso 1 1 calc R . . . .
H12b H 0.230541 0.122408 0.351003 0.123 Uiso 1 1 calc R . . . .
H12c H 0.216242 0.038800 0.337086 0.123 Uiso 1 1 calc R . . . .
C13 C 0.3271(4) 0.0367(3) 0.4539(3) 0.0637(16) Uani 1 1 d . . . . .
H13a H 0.282048 0.030011 0.472222 0.096 Uiso 1 1 calc R . . . .
H13b H 0.311958 -0.008515 0.422192 0.096 Uiso 1 1 calc R . . . .
H13c H 0.382601 0.049094 0.483245 0.096 Uiso 1 1 calc R . . . .
C14 C 0.6876(4) 0.2249(4) 0.2727(2) 0.0597(16) Uani 1 1 d . . . . .
H14a H 0.710942 0.191262 0.255406 0.090 Uiso 1 1 calc R . . . .
H14b H 0.627887 0.197012 0.269816 0.090 Uiso 1 1 calc R . . . .
H14c H 0.688557 0.259312 0.251603 0.090 Uiso 1 1 calc R . . . .
C15 C 0.7483(3) 0.2054(3) 0.3878(2) 0.0453(11) Uani 1 1 d . . . . .
H15a H 0.767397 0.170170 0.367595 0.068 Uiso 1 1 calc R . . . .
H15b H 0.785422 0.229053 0.428887 0.068 Uiso 1 1 calc R . . . .
H15c H 0.688248 0.180051 0.385511 0.068 Uiso 1 1 calc R . . . .
C16 C 0.8710(4) 0.3163(4) 0.3540(3) 0.0632(17) Uani 1 1 d . . . . .
H16a H 0.884400 0.277624 0.332522 0.095 Uiso 1 1 calc R . . . .
H16b H 0.879165 0.354158 0.335908 0.095 Uiso 1 1 calc R . . . .
H16c H 0.909641 0.337846 0.394770 0.095 Uiso 1 1 calc R . . . .
C17 C 0.6702(3) 0.4602(3) 0.4102(2) 0.0511(13) Uani 1 1 d . . . . .
H17a H 0.672448 0.503036 0.399165 0.077 Uiso 1 1 calc R . . . .
H17b H 0.609697 0.426781 0.400395 0.077 Uiso 1 1 calc R . . . .
H17c H 0.699890 0.475773 0.452324 0.077 Uiso 1 1 calc R . . . .
C18 C 0.6703(4) 0.3912(4) 0.2887(2) 0.0643(17) Uani 1 1 d . . . . .
H18a H 0.673823 0.436468 0.281489 0.096 Uiso 1 1 calc R . . . .
H18b H 0.699676 0.368724 0.266100 0.096 Uiso 1 1 calc R . . . .
H18c H 0.609482 0.357408 0.276833 0.096 Uiso 1 1 calc R . . . .
C19 C 0.8360(4) 0.4849(4) 0.3860(3) 0.0659(18) Uani 1 1 d . . . . .
H19a H 0.830815 0.525713 0.374428 0.099 Uiso 1 1 calc R . . . .
H19b H 0.867721 0.502524 0.428029 0.099 Uiso 1 1 calc R . . . .
H19c H 0.867273 0.464020 0.364137 0.099 Uiso 1 1 calc R . . . .
C20 C 0.8988(3) 0.4402(3) 0.51956(19) 0.0406(10) Uani 1 1 d . . . . .
H20a H 0.960424 0.472757 0.533542 0.061 Uiso 1 1 calc R . . . .
H20b H 0.892152 0.391627 0.520632 0.061 Uiso 1 1 calc R . . . .
H20c H 0.872189 0.436517 0.479311 0.061 Uiso 1 1 calc R . . . .
C21 C 0.8637(4) 0.5730(3) 0.5670(2) 0.0525(14) Uani 1 1 d . . . . .
H21a H 0.926031 0.602921 0.580003 0.079 Uiso 1 1 calc R . . . .
H21b H 0.836664 0.570621 0.527261 0.079 Uiso 1 1 calc R . . . .
H21c H 0.838267 0.594890 0.593527 0.079 Uiso 1 1 calc R . . . .
C22 C 0.9100(3) 0.4879(3) 0.6425(2) 0.0417(10) Uani 1 1 d . . . . .
H22a H 0.970722 0.520056 0.651179 0.063 Uiso 1 1 calc R . . . .
H22b H 0.887826 0.509095 0.671705 0.063 Uiso 1 1 calc R . . . .
H22c H 0.905784 0.439856 0.643707 0.063 Uiso 1 1 calc R . . . .
C23 C 0.5793(3) 0.3452(3) 0.5662(2) 0.0483(12) Uani 1 1 d . . . . .
H23a H 0.539611 0.351741 0.587187 0.073 Uiso 1 1 calc R . . . .
H23b H 0.547652 0.323481 0.524010 0.073 Uiso 1 1 calc R . . . .
H23c H 0.603738 0.312951 0.578862 0.073 Uiso 1 1 calc R . . . .
C24 C 0.6187(4) 0.4981(3) 0.5617(3) 0.0579(15) Uani 1 1 d . . . . .
H24a H 0.580970 0.503547 0.584627 0.087 Uiso 1 1 calc R . . . .
H24b H 0.664293 0.546158 0.569594 0.087 Uiso 1 1 calc R . . . .
H24c H 0.584563 0.476827 0.519897 0.087 Uiso 1 1 calc R . . . .
C25 C 0.7200(4) 0.4765(3) 0.6645(2) 0.0525(13) Uani 1 1 d . . . . .
H25a H 0.676636 0.482276 0.682050 0.079 Uiso 1 1 calc R . . . .
H25b H 0.741933 0.443629 0.678709 0.079 Uiso 1 1 calc R . . . .
H25c H 0.768010 0.524190 0.675543 0.079 Uiso 1 1 calc R . . . .
N6 N 0.8246(2) 0.29189(18) 0.72291(15) 0.0321(7) Uani 1 1 d . . . . .
C26 C 0.7417(3) 0.2892(3) 0.68482(19) 0.0385(10) Uani 1 1 d . . . . .
H26a H 0.744999 0.339494 0.693769 0.051 Uiso 1 1 calc R . . . .
H26b H 0.737674 0.271300 0.643354 0.051 Uiso 1 1 calc R . . . .
C27 C 0.6599(3) 0.2414(3) 0.6920(2) 0.0543(13) Uani 1 1 d . . . . .
H27a H 0.609659 0.242839 0.665873 0.081 Uiso 1 1 calc R . . . .
H27b H 0.654785 0.191053 0.682098 0.081 Uiso 1 1 calc R . . . .
H27c H 0.662125 0.259386 0.732616 0.081 Uiso 1 1 calc R . . . .
C28 C 0.8984(3) 0.3422(2) 0.70881(19) 0.0363(9) Uani 1 1 d . . . . .
H28a H 0.884903 0.325613 0.665845 0.048 Uiso 1 1 calc R . . . .
H28b H 0.900418 0.392071 0.721182 0.048 Uiso 1 1 calc R . . . .
C29 C 0.9868(3) 0.3462(3) 0.7369(2) 0.0448(11) Uani 1 1 d . . . . .
H29a H 1.029559 0.379595 0.725300 0.067 Uiso 1 1 calc R . . . .
H29b H 1.002015 0.364053 0.779559 0.067 Uiso 1 1 calc R . . . .
H29c H 0.986460 0.297426 0.724081 0.067 Uiso 1 1 calc R . . . .
C30 C 0.8230(3) 0.2162(2) 0.71034(19) 0.0388(10) Uani 1 1 d . . . . .
H30a H 0.774031 0.185327 0.719609 0.052 Uiso 1 1 calc R . . . .
H30b H 0.876973 0.219563 0.736834 0.052 Uiso 1 1 calc R . . . .
C31 C 0.8144(3) 0.1787(2) 0.6479(2) 0.0436(11) Uani 1 1 d . . . . .
H31a H 0.813952 0.130254 0.643575 0.065 Uiso 1 1 calc R . . . .
H31b H 0.760359 0.173693 0.621202 0.065 Uiso 1 1 calc R . . . .
H31c H 0.863503 0.207997 0.638461 0.065 Uiso 1 1 calc R . . . .
C32 C 0.8358(3) 0.3202(2) 0.78747(19) 0.0417(11) Uani 1 1 d . . . . .
H32a H 0.792889 0.282303 0.796183 0.055 Uiso 1 1 calc R . . . .
H32b H 0.894072 0.327171 0.810560 0.055 Uiso 1 1 calc R . . . .
C33 C 0.8260(4) 0.3907(3) 0.8078(2) 0.0555(14) Uani 1 1 d . . . . .
H33a H 0.834341 0.404452 0.849808 0.083 Uiso 1 1 calc R . . . .
H33b H 0.869379 0.429268 0.800702 0.083 Uiso 1 1 calc R . . . .
H33c H 0.767944 0.384288 0.786289 0.083 Uiso 1 1 calc R . . . .
Ce1' Ce 0.84981(2) 0.22923(2) 0.05253(2) 0.02307(5) Uani 1 1 d . . . . .
N1' N 1.0093(2) 0.27810(18) 0.10922(17) 0.0331(8) Uani 1 1 d . . . . .
N2' N 0.9263(2) 0.16945(18) 0.11022(16) 0.0313(7) Uani 1 1 d . . . . .
N3' N 1.0798(2) 0.22020(19) 0.16501(15) 0.0305(7) Uani 1 1 d . . . . .
N4' N 0.8421(2) 0.34677(17) 0.07935(16) 0.0297(7) Uani 1 1 d . . . . .
N5' N 0.7988(3) 0.1800(2) -0.05171(16) 0.0360(8) Uani 1 1 d . . . . .
Cl1' Cl 0.69980(7) 0.11875(6) 0.04976(6) 0.0415(3) Uani 1 1 d . . . . .
Si1' Si 1.10904(11) 0.25404(10) 0.24126(6) 0.0580(4) Uani 1 1 d . . . . .
Si2' Si 1.14108(9) 0.18443(8) 0.13056(7) 0.0470(3) Uani 1 1 d . . . . .
Si3' Si 0.81380(7) 0.36140(6) 0.14080(6) 0.0333(2) Uani 1 1 d . . . . .
Si4' Si 0.85830(8) 0.40699(7) 0.04246(7) 0.0430(3) Uani 1 1 d . . . . .
Si5' Si 0.69716(8) 0.16413(7) -0.09034(5) 0.0387(3) Uani 1 1 d . . . . .
Si6' Si 0.85513(16) 0.13959(15) -0.08266(7) 0.0817(7) Uani 1 1 d . . . . .
C1' C 1.0044(2) 0.2230(2) 0.12838(17) 0.0278(8) Uani 1 1 d . . . . .
C2' C 1.0896(3) 0.3433(3) 0.1284(3) 0.0612(18) Uani 1 1 d D . . . .
H2' H 1.139862 0.333144 0.146118 0.081 Uiso 0.55 1 calc R . P A 1
H2a' H 1.135217 0.344577 0.161623 0.081 Uiso 0.45 1 calc R . P B 2
C3' C 1.0805(5) 0.4051(4) 0.1767(4) 0.053(3) Uani 0.55 1 d D . P C 1
H3a' H 1.029270 0.391261 0.187390 0.080 Uiso 0.55 1 d R . P D 1
H3b' H 1.130560 0.426330 0.213650 0.080 Uiso 0.55 1 d R . P E 1
H3c' H 1.084419 0.439659 0.158391 0.080 Uiso 0.55 1 d R . P F 1
C4' C 1.1060(7) 0.3763(6) 0.0844(5) 0.055(3) Uani 0.55 1 d D U P C 1
H4a' H 1.161291 0.419472 0.101735 0.082 Uiso 0.55 1 calc R . P C 1
H4b' H 1.108469 0.340941 0.051565 0.082 Uiso 0.55 1 calc R . P C 1
H4c' H 1.059334 0.390846 0.070339 0.082 Uiso 0.55 1 calc R . P C 1
C3* C 1.0819(8) 0.4130(5) 0.1381(6) 0.047(3) Uani 0.45 1 d D . P C 2
H3a* H 1.139567 0.452776 0.150736 0.071 Uiso 0.45 1 calc R . P C 2
H3b* H 1.045804 0.412650 0.101597 0.071 Uiso 0.45 1 calc R . P C 2
H3c* H 1.055294 0.420474 0.168385 0.071 Uiso 0.45 1 calc R . P C 2
C4* C 1.1169(7) 0.3395(7) 0.0706(5) 0.054(3) Uani 0.45 1 d D U P C 2
H4a* H 1.178200 0.367450 0.081281 0.082 Uiso 0.45 1 d R . P G 2
H4b* H 1.102840 0.289459 0.048520 0.082 Uiso 0.45 1 d R . P H 2
H4c* H 1.086399 0.358881 0.046260 0.082 Uiso 0.45 1 d R . P I 2
C5' C 0.9095(3) 0.1056(2) 0.1285(2) 0.0437(11) Uani 1 1 d . . . . .
H5' H 0.966134 0.104974 0.147646 0.058 Uiso 1 1 calc R . . . .
C6' C 0.8614(4) 0.1085(3) 0.1720(3) 0.0638(16) Uani 1 1 d . . . . .
H6a' H 0.850854 0.065164 0.183704 0.096 Uiso 1 1 calc R . . . .
H6b' H 0.896176 0.152510 0.206600 0.096 Uiso 1 1 calc R . . . .
H6c' H 0.805970 0.109641 0.153911 0.096 Uiso 1 1 calc R . . . .
C7' C 0.8567(4) 0.0357(3) 0.0755(3) 0.0563(15) Uani 1 1 d . . . . .
H7a' H 0.845911 -0.006714 0.088365 0.085 Uiso 1 1 calc R . . . .
H7b' H 0.801441 0.036130 0.056011 0.085 Uiso 1 1 calc R . . . .
H7c' H 0.889015 0.032972 0.048128 0.085 Uiso 1 1 calc R . . . .
C8' C 1.0436(5) 0.3022(5) 0.2636(4) 0.098(3) Uani 1 1 d . U . . .
H8a' H 1.061082 0.320634 0.306395 0.147 Uiso 1 1 calc R . . . .
H8b' H 1.052493 0.343227 0.249025 0.147 Uiso 1 1 calc R . . . .
H8c' H 0.982233 0.268441 0.247267 0.147 Uiso 1 1 calc R . . . .
C9' C 1.2251(4) 0.3184(3) 0.2740(2) 0.0623(16) Uani 1 1 d . . . . .
H9a' H 1.240797 0.337083 0.316689 0.094 Uiso 1 1 calc R . . . .
H9b' H 1.260701 0.292945 0.263427 0.094 Uiso 1 1 calc R . . . .
H9c' H 1.234887 0.359274 0.259180 0.094 Uiso 1 1 calc R . . . .
C10' C 1.0938(7) 0.1796(6) 0.2740(4) 0.117(3) Uani 1 1 d . U . . .
H10a' H 1.110873 0.200961 0.316578 0.175 Uiso 1 1 calc R . . . .
H10b' H 1.032780 0.144955 0.258156 0.175 Uiso 1 1 calc R . . . .
H10c' H 1.129651 0.153947 0.264192 0.175 Uiso 1 1 calc R . . . .
C11' C 1.0741(5) 0.1160(4) 0.0574(3) 0.083(2) Uani 1 1 d . . . . .
H11a' H 1.110302 0.097144 0.039452 0.125 Uiso 1 1 calc R . . . .
H11b' H 1.028253 0.075687 0.061107 0.125 Uiso 1 1 calc R . . . .
H11c' H 1.047956 0.138715 0.032867 0.125 Uiso 1 1 calc R . . . .
C12' C 1.2330(6) 0.2572(5) 0.1229(5) 0.117(4) Uani 1 1 d . . . . .
H12a' H 1.265437 0.234835 0.103439 0.176 Uiso 1 1 calc R . . . .
H12b' H 1.210111 0.282627 0.099450 0.176 Uiso 1 1 calc R . . . .
H12c' H 1.271453 0.292226 0.161727 0.176 Uiso 1 1 calc R . . . .
C13' C 1.1897(5) 0.1387(4) 0.1743(4) 0.095(3) Uani 1 1 d . . . . .
H13a' H 1.223817 0.118914 0.154685 0.142 Uiso 1 1 calc R . . . .
H13b' H 1.227315 0.174154 0.213224 0.142 Uiso 1 1 calc R . . . .
H13c' H 1.143655 0.098905 0.178313 0.142 Uiso 1 1 calc R . . . .
C14' C 0.8839(4) 0.4505(3) 0.2017(3) 0.0680(18) Uani 1 1 d . . . . .
H14a' H 0.861656 0.452923 0.234508 0.102 Uiso 1 1 calc R . . . .
H14b' H 0.943286 0.454380 0.214583 0.102 Uiso 1 1 calc R . . . .
H14c' H 0.883529 0.490892 0.187716 0.102 Uiso 1 1 calc R . . . .
C15' C 0.8204(5) 0.2896(3) 0.1735(3) 0.0630(17) Uani 1 1 d . . . . .
H15a' H 0.804256 0.297386 0.208948 0.095 Uiso 1 1 calc R . . . .
H15b' H 0.780713 0.241146 0.145126 0.095 Uiso 1 1 calc R . . . .
H15c' H 0.879691 0.292934 0.183526 0.095 Uiso 1 1 calc R . . . .
C16' C 0.7002(3) 0.3538(4) 0.1260(3) 0.0639(17) Uani 1 1 d . . . . .
H16a' H 0.687744 0.362710 0.162811 0.096 Uiso 1 1 calc R . . . .
H16b' H 0.693575 0.390017 0.108417 0.096 Uiso 1 1 calc R . . . .
H16c' H 0.659875 0.304680 0.099022 0.096 Uiso 1 1 calc R . . . .
C17' C 0.8929(5) 0.3743(4) -0.0202(3) 0.078(2) Uani 1 1 d . . . . .
H17a' H 0.901902 0.409505 -0.040869 0.117 Uiso 1 1 calc R . . . .
H17b' H 0.947089 0.369326 -0.005670 0.117 Uiso 1 1 calc R . . . .
H17c' H 0.848030 0.326769 -0.047102 0.117 Uiso 1 1 calc R . . . .
C18' C 0.9438(6) 0.5000(3) 0.0865(3) 0.088(3) Uani 1 1 d . . . . .
H18a' H 0.948796 0.530882 0.062013 0.132 Uiso 1 1 calc R . . . .
H18b' H 0.928518 0.521277 0.119803 0.132 Uiso 1 1 calc R . . . .
H18c' H 0.999242 0.496898 0.100769 0.132 Uiso 1 1 calc R . . . .
C19' C 0.7612(6) 0.4221(5) 0.0104(5) 0.104(3) Uani 1 1 d . U . . .
H19a' H 0.776254 0.457297 -0.009872 0.157 Uiso 1 1 calc R . . . .
H19b' H 0.715205 0.375758 -0.017494 0.157 Uiso 1 1 calc R . . . .
H19c' H 0.740955 0.441343 0.041678 0.157 Uiso 1 1 calc R . . . .
C20' C 0.6453(3) 0.2092(3) -0.0440(2) 0.0406(10) Uani 1 1 d . . . . .
H20a' H 0.586740 0.198639 -0.068009 0.061 Uiso 1 1 calc R . . . .
H20b' H 0.642378 0.190241 -0.011728 0.061 Uiso 1 1 calc R . . . .
H20c' H 0.679861 0.262082 -0.028152 0.061 Uiso 1 1 calc R . . . .
C21' C 0.6911(4) 0.1995(4) -0.1531(2) 0.0555(14) Uani 1 1 d . . . . .
H21a' H 0.630687 0.188456 -0.173433 0.083 Uiso 1 1 calc R . . . .
H21b' H 0.725217 0.252415 -0.138235 0.083 Uiso 1 1 calc R . . . .
H21c' H 0.714321 0.175928 -0.180353 0.083 Uiso 1 1 calc R . . . .
C22' C 0.6266(4) 0.0631(3) -0.1220(3) 0.0650(17) Uani 1 1 d . . . . .
H22a' H 0.568013 0.054898 -0.144208 0.097 Uiso 1 1 calc R . . . .
H22b' H 0.650679 0.038742 -0.148031 0.097 Uiso 1 1 calc R . . . .
H22c' H 0.624347 0.043142 -0.090218 0.097 Uiso 1 1 calc R . . . .
C23' C 0.8430(6) 0.1335(6) -0.1606(3) 0.109(4) Uani 1 1 d . . . . .
H23a' H 0.878010 0.109337 -0.174673 0.163 Uiso 1 1 calc R . . . .
H23b' H 0.782099 0.105226 -0.185003 0.163 Uiso 1 1 calc R . . . .
H23c' H 0.862696 0.182757 -0.162876 0.163 Uiso 1 1 calc R . . . .
C24' C 0.9715(6) 0.1923(8) -0.0384(3) 0.153(6) Uani 1 1 d . . . . .
H24a' H 1.005754 0.169858 -0.055483 0.230 Uiso 1 1 calc R . . . .
H24b' H 0.989876 0.242712 -0.037978 0.230 Uiso 1 1 calc R . . . .
H24c' H 0.980202 0.192122 0.001790 0.230 Uiso 1 1 calc R . . . .
C25' C 0.8260(10) 0.0433(6) -0.0827(4) 0.175(7) Uani 1 1 d . . . . .
H25a' H 0.860463 0.022450 -0.101119 0.262 Uiso 1 1 calc R . . . .
H25b' H 0.837999 0.043598 -0.042347 0.262 Uiso 1 1 calc R . . . .
H25c' H 0.764343 0.013754 -0.104710 0.262 Uiso 1 1 calc R . . . .
N6' N 0.4519(2) 0.14426(18) 0.06836(15) 0.0291(7) Uani 1 1 d . . . . .
C26' C 0.5436(3) 0.1551(2) 0.1009(2) 0.0384(10) Uani 1 1 d . . . . .
H26a' H 0.575626 0.153315 0.072778 0.051 Uiso 1 1 calc R . . . .
H26b' H 0.573586 0.204353 0.131133 0.051 Uiso 1 1 calc R . . . .
C27' C 0.5474(3) 0.0992(3) 0.1300(2) 0.0431(11) Uani 1 1 d . . . . .
H27a' H 0.608014 0.109904 0.149741 0.065 Uiso 1 1 calc R . . . .
H27b' H 0.517388 0.101342 0.158816 0.065 Uiso 1 1 calc R . . . .
H27c' H 0.519432 0.050214 0.100357 0.065 Uiso 1 1 calc R . . . .
C28' C 0.4646(3) 0.2083(3) 0.0461(2) 0.0412(10) Uani 1 1 d . . . . .
H28a' H 0.502053 0.207769 0.021565 0.055 Uiso 1 1 calc R . . . .
H28b' H 0.495256 0.254310 0.080036 0.055 Uiso 1 1 calc R . . . .
C29' C 0.3807(4) 0.2076(3) 0.0105(3) 0.0577(14) Uani 1 1 d . . . . .
H29a' H 0.393878 0.250189 -0.002258 0.087 Uiso 1 1 calc R . . . .
H29b' H 0.350518 0.162854 -0.023818 0.087 Uiso 1 1 calc R . . . .
H29c' H 0.343713 0.209458 0.034731 0.087 Uiso 1 1 calc R . . . .
C30' C 0.3984(3) 0.1427(3) 0.1080(2) 0.0473(12) Uani 1 1 d . . . . .
H30a' H 0.389403 0.098684 0.119250 0.063 Uiso 1 1 calc R . . . .
H30b' H 0.340838 0.138189 0.085888 0.063 Uiso 1 1 calc R . . . .
C31' C 0.4376(4) 0.2099(3) 0.1639(2) 0.0514(13) Uani 1 1 d . . . . .
H31a' H 0.398746 0.204445 0.187131 0.077 Uiso 1 1 calc R . . . .
H31b' H 0.493868 0.214223 0.186880 0.077 Uiso 1 1 calc R . . . .
H31c' H 0.445209 0.253806 0.153453 0.077 Uiso 1 1 calc R . . . .
C32' C 0.4056(3) 0.0724(2) 0.0175(2) 0.0398(10) Uani 1 1 d . . . . .
H32a' H 0.345413 0.065711 -0.000491 0.053 Uiso 1 1 calc R . . . .
H32b' H 0.402790 0.032160 0.033067 0.053 Uiso 1 1 calc R . . . .
C33' C 0.4471(3) 0.0659(2) -0.02977(19) 0.0368(9) Uani 1 1 d . . . . .
H33a' H 0.413243 0.018112 -0.060668 0.055 Uiso 1 1 calc R . . . .
H33b' H 0.448743 0.104542 -0.046398 0.055 Uiso 1 1 calc R . . . .
H33c' H 0.506237 0.070922 -0.012771 0.055 Uiso 1 1 calc R . . . .
Ce1" Ce 0.26853(2) 0.22892(2) 0.75979(2) 0.04698(8) Uani 1 1 d . . . . .
N1" N 0.4201(3) 0.3273(2) 0.8205(2) 0.0531(12) Uani 1 1 d . . . . .
N2" N 0.3323(2) 0.3602(2) 0.76508(16) 0.0339(8) Uani 1 1 d . . . . .
N3" N 0.4806(2) 0.45019(18) 0.81762(15) 0.0290(7) Uani 1 1 d . . . . .
N4" N 0.3181(3) 0.1303(3) 0.7323(2) 0.0672(11) Uani 1 1 d . U . . .
N5" N 0.1555(3) 0.1828(2) 0.7979(2) 0.0472(10) Uani 1 1 d . . . . .
Cl1" Cl 0.1597(2) 0.19582(16) 0.65198(13) 0.0678(10) Uani 0.5 1 d . . P . .
Cl1* Cl 0.12341(18) 0.2273(2) 0.67334(14) 0.0650(9) Uani 0.5 1 d . . P . .
Si1" Si 0.54177(8) 0.46561(10) 0.77141(6) 0.0513(4) Uani 1 1 d . . . . .
Si2" Si 0.50223(11) 0.51799(8) 0.88253(7) 0.0489(3) Uani 1 1 d . . . . .
Si3" Si 0.34056(17) 0.12160(12) 0.66951(10) 0.0998(9) Uani 1 1 d . U . . .
Si4" Si 0.32159(11) 0.07258(9) 0.77042(9) 0.0630(4) Uani 1 1 d . U . . .
Si5" Si 0.06226(9) 0.10564(8) 0.75582(9) 0.0576(4) Uani 1 1 d . . . . .
Si6" Si 0.16581(10) 0.23838(12) 0.86321(7) 0.0687(6) Uani 1 1 d . . . . .
C1" C 0.4110(2) 0.3792(2) 0.80127(17) 0.0273(8) Uani 1 1 d . . . . .
C2" C 0.5042(5) 0.3375(3) 0.8600(3) 0.085(3) Uani 1 1 d . . . . .
H2" H 0.545889 0.389484 0.871484 0.112 Uiso 1 1 calc R . . . .
C3" C 0.5411(6) 0.2894(6) 0.8307(5) 0.117(3) Uani 1 1 d . U . . .
H3A" H 0.596440 0.297606 0.858004 0.175 Uiso 1 1 calc R . . . .
H3B" H 0.500744 0.238132 0.818764 0.175 Uiso 1 1 calc R . . . .
H3C" H 0.550400 0.300796 0.796122 0.175 Uiso 1 1 calc R . . . .
C4" C 0.4919(6) 0.3225(5) 0.9152(4) 0.109(3) Uani 1 1 d . U . . .
H4a" H 0.547257 0.329205 0.941386 0.164 Uiso 1 1 calc R . . . .
H4b" H 0.470965 0.356502 0.935081 0.164 Uiso 1 1 calc R . . . .
H4c" H 0.449497 0.272242 0.904517 0.164 Uiso 1 1 calc R . . . .
C5" C 0.3081(4) 0.4109(3) 0.7410(3) 0.0558(14) Uani 1 1 d . . . . .
H5" H 0.355108 0.461192 0.761701 0.074 Uiso 1 1 calc R . . . .
C6" C 0.2944(3) 0.3901(3) 0.6754(3) 0.0555(14) Uani 1 1 d . . . . .
H6a" H 0.278167 0.425134 0.660627 0.083 Uiso 1 1 calc R . . . .
H6b" H 0.348033 0.390889 0.668834 0.083 Uiso 1 1 calc R . . . .
H6c" H 0.248068 0.340968 0.654857 0.083 Uiso 1 1 calc R . . . .
C7" C 0.2249(5) 0.4101(6) 0.7521(4) 0.100(3) Uani 1 1 d . U . . .
H7a" H 0.207594 0.443997 0.736173 0.150 Uiso 1 1 calc R . . . .
H7b" H 0.178917 0.360700 0.732836 0.150 Uiso 1 1 calc R . . . .
H7c" H 0.234974 0.425265 0.794252 0.150 Uiso 1 1 calc R . . . .
C8" C 0.5169(5) 0.3773(5) 0.7148(3) 0.084(2) Uani 1 1 d . U . . .
H8a" H 0.551439 0.386470 0.689090 0.126 Uiso 1 1 calc R . . . .
H8b" H 0.531014 0.344642 0.733936 0.126 Uiso 1 1 calc R . . . .
H8c" H 0.455255 0.354508 0.691492 0.126 Uiso 1 1 calc R . . . .
C9" C 0.6588(3) 0.5070(4) 0.8148(3) 0.0620(16) Uani 1 1 d . . . . .
H9a" H 0.693001 0.515631 0.788878 0.093 Uiso 1 1 calc R . . . .
H9b" H 0.673116 0.553531 0.844828 0.093 Uiso 1 1 calc R . . . .
H9c" H 0.672109 0.473777 0.833635 0.093 Uiso 1 1 calc R . . . .
C10" C 0.5233(5) 0.5290(5) 0.7329(4) 0.088(2) Uani 1 1 d . U . . .
H10a" H 0.559528 0.535061 0.707893 0.132 Uiso 1 1 calc R . . . .
H10b" H 0.462272 0.508624 0.708695 0.132 Uiso 1 1 calc R . . . .
H10c" H 0.538536 0.576595 0.761787 0.132 Uiso 1 1 calc R . . . .
C11" C 0.4095(6) 0.4976(4) 0.9088(4) 0.098(3) Uani 1 1 d . . . . .
H11a" H 0.423408 0.536565 0.945403 0.146 Uiso 1 1 calc R . . . .
H11b" H 0.359074 0.494177 0.879364 0.146 Uiso 1 1 calc R . . . .
H11c" H 0.396337 0.451001 0.915828 0.146 Uiso 1 1 calc R . . . .
C12" C 0.5997(7) 0.5330(5) 0.9427(3) 0.113(4) Uani 1 1 d . . . . .
H12a" H 0.608236 0.571689 0.977902 0.169 Uiso 1 1 calc R . . . .
H12b" H 0.590901 0.487687 0.951221 0.169 Uiso 1 1 calc R . . . .
H12c" H 0.650787 0.547411 0.930474 0.169 Uiso 1 1 calc R . . . .
C13" C 0.5232(5) 0.6066(3) 0.8711(4) 0.087(3) Uani 1 1 d . . . . .
H13a" H 0.535314 0.644244 0.907995 0.131 Uiso 1 1 calc R . . . .
H13b" H 0.573214 0.620103 0.857580 0.131 Uiso 1 1 calc R . . . .
H13c" H 0.472290 0.602385 0.841578 0.131 Uiso 1 1 calc R . . . .
C14" C 0.4466(8) 0.1088(8) 0.6750(6) 0.167(5) Uani 1 1 d . U . . .
H14a" H 0.456862 0.104018 0.637532 0.250 Uiso 1 1 calc R . . . .
H14b" H 0.494910 0.151274 0.705807 0.250 Uiso 1 1 calc R . . . .
H14c" H 0.441764 0.064635 0.684565 0.250 Uiso 1 1 calc R . . . .
C15" C 0.3386(12) 0.2003(8) 0.6459(6) 0.196(6) Uani 1 1 d . U . . .
H15a" H 0.351693 0.195557 0.609310 0.293 Uiso 1 1 calc R . . . .
H15b" H 0.281129 0.200543 0.639741 0.293 Uiso 1 1 calc R . . . .
H15c" H 0.382046 0.246001 0.676259 0.293 Uiso 1 1 calc R . . . .
C16" C 0.2599(6) 0.0412(4) 0.6066(3) 0.092(3) Uani 1 1 d . U . . .
H16a" H 0.286109 0.009720 0.593150 0.137 Uiso 1 1 d R . . . .
H16b" H 0.212390 0.016069 0.617520 0.137 Uiso 1 1 d R . . . .
H16c" H 0.238900 0.057640 0.575130 0.137 Uiso 1 1 d R . . . .
C17" C 0.2899(5) 0.0959(4) 0.8362(3) 0.0664(15) Uani 1 1 d . U . . .
H17a" H 0.292707 0.061704 0.856950 0.100 Uiso 1 1 calc R . . . .
H17b" H 0.329582 0.145786 0.862071 0.100 Uiso 1 1 calc R . . . .
H17c" H 0.230746 0.092704 0.824280 0.100 Uiso 1 1 calc R . . . .
C18" C 0.4334(6) 0.0777(5) 0.8053(5) 0.102(2) Uani 1 1 d . U . . .
H18a" H 0.428706 0.042684 0.826061 0.154 Uiso 1 1 calc R . . . .
H18b" H 0.458417 0.065928 0.774748 0.154 Uiso 1 1 calc R . . . .
H18c" H 0.470685 0.127178 0.832930 0.154 Uiso 1 1 calc R . . . .
C19" C 0.2557(7) -0.0265(4) 0.7267(4) 0.110(3) Uani 1 1 d . U . . .
H19a" H 0.261336 -0.055647 0.751814 0.165 Uiso 1 1 calc R . . . .
H19b" H 0.194802 -0.035133 0.711154 0.165 Uiso 1 1 calc R . . . .
H19c" H 0.276428 -0.040483 0.694228 0.165 Uiso 1 1 calc R . . . .
C20" C 0.0773(5) 0.0429(4) 0.6962(4) 0.102(3) Uani 1 1 d . . . . .
H20a" H 0.022371 0.000284 0.673983 0.153 Uiso 1 1 calc R . . . .
H20b" H 0.096576 0.068402 0.670045 0.153 Uiso 1 1 calc R . . . .
H20c" H 0.121021 0.026792 0.713111 0.153 Uiso 1 1 calc R . . . .
C21" C 0.0177(6) 0.0495(5) 0.8002(5) 0.119(4) Uani 1 1 d . . . . .
H21a" H -0.035036 0.006461 0.774452 0.178 Uiso 1 1 calc R . . . .
H21b" H 0.060855 0.033896 0.818605 0.178 Uiso 1 1 calc R . . . .
H21c" H 0.004074 0.079080 0.830531 0.178 Uiso 1 1 calc R . . . .
C22" C -0.0281(5) 0.1264(5) 0.7219(4) 0.093(2) Uani 1 1 d . U . . .
H22a" H -0.079048 0.080704 0.698668 0.139 Uiso 1 1 calc R . . . .
H22b" H -0.041729 0.155387 0.752584 0.139 Uiso 1 1 calc R . . . .
H22c" H -0.011436 0.154146 0.696481 0.139 Uiso 1 1 calc R . . . .
C23" C 0.2729(8) 0.3129(7) 0.8893(5) 0.151(4) Uani 1 1 d . U . . .
H23a" H 0.281908 0.346807 0.927420 0.227 Uiso 1 1 calc R . . . .
H23b" H 0.316919 0.293174 0.893419 0.227 Uiso 1 1 calc R . . . .
H23c" H 0.277409 0.338825 0.861276 0.227 Uiso 1 1 calc R . . . .
C24" C 0.1693(6) 0.1921(5) 0.9207(4) 0.092(2) Uani 1 1 d . U . . .
H24a" H 0.175339 0.225804 0.958017 0.138 Uiso 1 1 calc R . . . .
H24b" H 0.115675 0.148052 0.907995 0.138 Uiso 1 1 calc R . . . .
H24c" H 0.218773 0.178823 0.925703 0.138 Uiso 1 1 calc R . . . .
C25" C 0.0776(6) 0.2712(4) 0.8628(4) 0.089(2) Uani 1 1 d . U . . .
H25a" H 0.088762 0.302949 0.902306 0.133 Uiso 1 1 calc R . . . .
H25b" H 0.076007 0.298643 0.835818 0.133 Uiso 1 1 calc R . . . .
H25c" H 0.021786 0.229189 0.850020 0.133 Uiso 1 1 calc R . . . .
N6" N 0.0206(3) 0.2271(3) 0.50193(17) 0.0444(9) Uani 1 1 d . . . . .
C26" C 0.1147(3) 0.2400(3) 0.5230(3) 0.0501(13) Uani 1 1 d . . . . .
H26a" H 0.120045 0.195127 0.502998 0.067 Uiso 1 1 calc R . . . .
H26b" H 0.131938 0.247633 0.565382 0.067 Uiso 1 1 calc R . . . .
C27" C 0.1790(4) 0.3045(4) 0.5136(3) 0.0664(17) Uani 1 1 d . . . . .
H27a" H 0.237650 0.307693 0.528852 0.100 Uiso 1 1 calc R . . . .
H27b" H 0.164212 0.297124 0.471714 0.100 Uiso 1 1 calc R . . . .
H27c" H 0.176145 0.349805 0.534305 0.100 Uiso 1 1 calc R . . . .
C28" C -0.0271(3) 0.1626(3) 0.5177(2) 0.0497(12) Uani 1 1 d . . . . .
H28a" H -0.015946 0.120656 0.498354 0.066 Uiso 1 1 calc R . . . .
H28b" H -0.002723 0.174712 0.560497 0.066 Uiso 1 1 calc R . . . .
C29" C -0.1235(4) 0.1391(3) 0.5014(3) 0.0596(15) Uani 1 1 d . . . . .
H29a" H -0.148566 0.097133 0.513339 0.089 Uiso 1 1 calc R . . . .
H29b" H -0.135739 0.179545 0.521231 0.089 Uiso 1 1 calc R . . . .
H29c" H -0.148995 0.125353 0.458932 0.089 Uiso 1 1 calc R . . . .
C30" C -0.0105(4) 0.2137(4) 0.4363(2) 0.0613(15) Uani 1 1 d . . . . .
H30a" H -0.071539 0.207385 0.424265 0.082 Uiso 1 1 calc R . . . .
H30b" H 0.024114 0.257668 0.429071 0.082 Uiso 1 1 calc R . . . .
C31" C -0.0043(5) 0.1484(4) 0.3986(3) 0.079(2) Uani 1 1 d . . . . .
H31a" H -0.025323 0.143639 0.357394 0.118 Uiso 1 1 calc R . . . .
H31b" H 0.056144 0.154639 0.409340 0.118 Uiso 1 1 calc R . . . .
H31c" H -0.039671 0.104271 0.404526 0.118 Uiso 1 1 calc R . . . .
C32" C 0.0061(3) 0.2935(3) 0.5303(2) 0.0469(11) Uani 1 1 d . . . . .
H32a" H 0.039762 0.334692 0.519654 0.062 Uiso 1 1 calc R . . . .
H32b" H -0.055868 0.282824 0.513446 0.062 Uiso 1 1 calc R . . . .
C33" C 0.0302(3) 0.3175(3) 0.5952(2) 0.0533(13) Uani 1 1 d . . . . .
H33a" H 0.018535 0.360451 0.609227 0.080 Uiso 1 1 calc R . . . .
H33b" H -0.003978 0.277835 0.606421 0.080 Uiso 1 1 calc R . . . .
H33c" H 0.091902 0.329839 0.612645 0.080 Uiso 1 1 calc R . . . .
C34 C 0.0452(6) 0.0222(9) 0.5400(5) 0.089(5) Uani 0.5 1 d D . P . .
H34a H 0.074542 -0.003334 0.559869 0.118 Uiso 0.5 1 calc R . P . .
H34b H 0.068603 0.073532 0.566157 0.118 Uiso 0.5 1 calc R . P . .
Cl2 Cl 0.06785(19) 0.02014(15) 0.47298(13) 0.1155(9) Uani 1 1 d D . . . .

loop_
_atom_site_aniso_label
_atom_site_aniso_U_11
_atom_site_aniso_U_22
_atom_site_aniso_U_33
_atom_site_aniso_U_23
_atom_site_aniso_U_13
_atom_site_aniso_U_12
Ce1 0.02378(10) 0.01942(9) 0.01762(9) 0.00446(7) 0.00197(7) 0.00610(8)
N1 0.0265(16) 0.0211(15) 0.0236(15) 0.0070(12) 0.0010(12) 0.0084(12)
N2 0.0298(17) 0.0200(15) 0.0229(15) 0.0056(12) -0.0026(13) 0.0064(13)
N3 0.0268(17) 0.0224(16) 0.0310(17) 0.0080(13) -0.0051(14) 0.0019(13)
N4 0.0301(18) 0.047(2) 0.0239(17) 0.0132(16) 0.0049(14) 0.0042(16)
N5 0.0297(16) 0.0211(15) 0.0243(15) 0.0061(12) 0.0052(13) 0.0066(13)
Cl1 0.0302(5) 0.0328(5) 0.0241(4) 0.0089(4) 0.0034(3) 0.0140(4)
Si1 0.0397(7) 0.0253(5) 0.0313(6) 0.0011(5) -0.0110(5) 0.0071(5)
Si2 0.0280(6) 0.0388(7) 0.0451(7) 0.0208(6) 0.0000(5) -0.0009(5)
Si3 0.0355(6) 0.0575(8) 0.0216(5) 0.0056(5) 0.0081(5) 0.0082(6)
Si4 0.0337(6) 0.0572(8) 0.0312(6) 0.0244(6) 0.0025(5) 0.0074(6)
Si5 0.0318(6) 0.0231(5) 0.0254(5) 0.0086(4) -0.0016(4) 0.0014(4)
Si6 0.0423(7) 0.0262(5) 0.0281(6) 0.0007(4) 0.0115(5) 0.0095(5)
C1 0.0262(18) 0.0214(17) 0.0186(16) 0.0032(13) -0.0014(14) 0.0060(14)
C2 0.030(2) 0.0284(19) 0.034(2) 0.0123(17) 0.0008(16) 0.0101(16)
C3 0.044(2) 0.034(2) 0.032(2) 0.0153(18) -0.0011(18) 0.0126(19)
C4 0.049(3) 0.037(2) 0.049(3) 0.014(2) 0.009(2) 0.026(2)
C5 0.032(2) 0.0214(18) 0.032(2) 0.0103(16) -0.0027(16) 0.0049(15)
C6 0.061(3) 0.034(2) 0.044(3) 0.015(2) 0.010(2) 0.025(2)
C7 0.039(2) 0.037(2) 0.035(2) 0.0192(19) 0.0032(18) 0.0085(19)
C8 0.064(3) 0.041(3) 0.033(2) 0.001(2) 0.008(2) 0.013(2)
C9 0.065(4) 0.056(3) 0.044(3) 0.004(3) -0.017(3) 0.025(3)
C10 0.068(4) 0.024(2) 0.064(4) 0.003(2) 0.009(3) 0.004(2)
C11 0.061(4) 0.053(3) 0.080(4) 0.020(3) 0.042(3) 0.012(3)
C12 0.034(3) 0.113(6) 0.084(5) 0.054(5) 0.001(3) 0.012(3)
C13 0.060(4) 0.050(3) 0.067(4) 0.032(3) 0.015(3) 0.002(3)
C14 0.058(3) 0.075(4) 0.024(2) 0.007(2) 0.010(2) 0.010(3)
C15 0.048(3) 0.054(3) 0.028(2) 0.004(2) 0.008(2) 0.025(2)
C16 0.044(3) 0.086(5) 0.046(3) 0.011(3) 0.023(2) 0.015(3)
C17 0.045(3) 0.047(3) 0.042(3) 0.014(2) 0.002(2) 0.005(2)
C18 0.071(4) 0.086(5) 0.033(3) 0.030(3) 0.006(3) 0.030(3)
C19 0.045(3) 0.079(4) 0.075(4) 0.057(4) 0.015(3) 0.011(3)
C20 0.029(2) 0.052(3) 0.032(2) 0.020(2) 0.0060(17) 0.0048(19)
C21 0.048(3) 0.032(2) 0.052(3) 0.018(2) -0.008(2) 0.001(2)
C22 0.042(2) 0.040(2) 0.030(2) 0.0107(19) -0.0009(19) 0.011(2)
C23 0.045(3) 0.043(3) 0.037(2) -0.002(2) 0.020(2) 0.002(2)
C24 0.061(3) 0.051(3) 0.058(3) 0.002(3) 0.016(3) 0.034(3)
C25 0.066(3) 0.045(3) 0.029(2) -0.001(2) 0.018(2) 0.009(2)
N6 0.0383(19) 0.0235(16) 0.0239(16) 0.0086(13) 0.0033(14) 0.0046(14)
C26 0.041(2) 0.038(2) 0.030(2) 0.0111(18) 0.0050(18) 0.015(2)
C27 0.043(3) 0.062(3) 0.042(3) 0.008(2) 0.012(2) 0.011(3)
C28 0.043(2) 0.0229(19) 0.032(2) 0.0117(16) 0.0078(18) 0.0025(17)
C29 0.040(2) 0.034(2) 0.041(3) 0.005(2) 0.006(2) 0.0032(19)
C30 0.047(3) 0.0244(19) 0.033(2) 0.0116(17) 0.0025(19) 0.0064(18)
C31 0.054(3) 0.027(2) 0.036(2) 0.0071(18) 0.002(2) 0.010(2)
C32 0.051(3) 0.034(2) 0.025(2) 0.0108(17) 0.0054(19) 0.004(2)
C33 0.075(4) 0.043(3) 0.032(2) 0.004(2) 0.010(2) 0.016(3)
Ce1' 0.01873(9) 0.01905(9) 0.02777(10) 0.00513(8) 0.00882(8) 0.00482(7)
N1' 0.0175(15) 0.0249(16) 0.048(2) 0.0090(15) 0.0032(14) 0.0053(13)
N2' 0.0305(17) 0.0226(16) 0.0343(18) 0.0060(14) 0.0067(14) 0.0087(13)
N3' 0.0276(17) 0.0286(17) 0.0284(17) 0.0036(13) 0.0034(13) 0.0116(14)
N4' 0.0238(16) 0.0207(15) 0.0389(19) 0.0075(14) 0.0086(14) 0.0056(13)
N5' 0.042(2) 0.0336(18) 0.0287(17) 0.0068(15) 0.0183(16) 0.0102(16)
Cl1' 0.0257(5) 0.0376(5) 0.0640(7) 0.0273(5) 0.0182(5) 0.0074(4)
Si1' 0.0474(8) 0.0690(10) 0.0276(6) 0.0029(7) 0.0024(6) 0.0051(7)
Si2' 0.0368(7) 0.0426(7) 0.0593(9) 0.0066(6) 0.0125(6) 0.0235(6)
Si3' 0.0275(5) 0.0232(5) 0.0407(6) 0.0001(5) 0.0095(5) 0.0090(4)
Si4' 0.0293(6) 0.0319(6) 0.0639(9) 0.0270(6) 0.0075(6) 0.0060(5)
Si5' 0.0357(6) 0.0376(6) 0.0285(6) 0.0075(5) 0.0124(5) 0.0000(5)
Si6' 0.1141(17) 0.1329(19) 0.0356(8) 0.0201(10) 0.0377(10) 0.0923(16)
C1' 0.0239(18) 0.0231(17) 0.0282(19) -0.0007(15) 0.0053(15) 0.0092(15)
C2' 0.020(2) 0.036(3) 0.110(5) 0.034(3) -0.004(3) 0.0012(19)
C3' 0.027(4) 0.016(3) 0.083(8) 0.009(4) -0.017(4) -0.002(3)
C4' 0.051(5) 0.044(5) 0.072(6) 0.034(5) 0.012(4) 0.018(4)
C3* 0.046(6) 0.025(5) 0.051(7) 0.011(5) 0.001(5) 0.003(4)
C4* 0.028(5) 0.044(6) 0.075(7) 0.034(5) -0.001(4) -0.001(4)
C5' 0.039(2) 0.029(2) 0.054(3) 0.017(2) 0.004(2) 0.0078(19)
C6' 0.063(4) 0.056(3) 0.066(4) 0.033(3) 0.023(3) 0.008(3)
C7' 0.049(3) 0.025(2) 0.076(4) 0.012(2) 0.002(3) 0.008(2)
C8' 0.080(4) 0.112(4) 0.080(4) -0.012(3) 0.042(3) 0.035(3)
C9' 0.046(3) 0.062(4) 0.044(3) -0.010(3) -0.012(2) 0.018(3)
C10' 0.123(5) 0.125(5) 0.089(4) 0.059(4) 0.030(4) 0.022(4)
C11' 0.083(5) 0.097(6) 0.063(4) -0.010(4) 0.017(4) 0.060(5)
C12' 0.101(6) 0.080(5) 0.204(11) 0.036(6) 0.117(8) 0.042(5)
C13' 0.092(5) 0.057(4) 0.104(6) -0.003(4) -0.022(5) 0.051(4)
C14' 0.063(4) 0.043(3) 0.055(3) -0.011(3) 0.008(3) -0.001(3)
C15' 0.107(5) 0.061(3) 0.061(4) 0.032(3) 0.060(4) 0.052(4)
C16' 0.036(3) 0.089(5) 0.053(3) 0.004(3) 0.013(2) 0.025(3)
C17' 0.115(6) 0.056(4) 0.051(3) 0.032(3) 0.031(4) 0.008(4)
C18' 0.111(6) 0.031(3) 0.084(5) 0.021(3) 0.025(4) -0.010(3)
C19' 0.095(4) 0.096(4) 0.139(5) 0.074(4) 0.020(3) 0.048(3)
C20' 0.034(2) 0.045(3) 0.041(2) 0.017(2) 0.0115(19) 0.013(2)
C21' 0.045(3) 0.081(4) 0.037(3) 0.029(3) 0.014(2) 0.017(3)
C22' 0.064(4) 0.042(3) 0.060(4) 0.001(3) 0.027(3) -0.004(3)
C23' 0.099(6) 0.214(11) 0.037(3) 0.023(5) 0.035(4) 0.099(7)
C24' 0.112(7) 0.356(19) 0.045(4) 0.053(7) 0.041(4) 0.160(10)
C25' 0.34(2) 0.145(10) 0.083(6) 0.007(6) 0.038(9) 0.195(13)
N6' 0.0238(16) 0.0266(16) 0.0271(16) 0.0034(13) 0.0055(13) 0.0051(13)
C26' 0.031(2) 0.034(2) 0.039(2) 0.0036(18) 0.0067(18) 0.0088(18)
C27' 0.050(3) 0.038(2) 0.037(2) 0.011(2) 0.009(2) 0.018(2)
C28' 0.040(2) 0.033(2) 0.045(3) 0.0083(19) 0.009(2) 0.0137(19)
C29' 0.061(3) 0.061(3) 0.050(3) 0.014(3) 0.007(3) 0.035(3)
C30' 0.038(2) 0.054(3) 0.040(3) 0.006(2) 0.018(2) 0.011(2)
C31' 0.049(3) 0.057(3) 0.039(3) 0.000(2) 0.019(2) 0.020(2)
C32' 0.038(2) 0.031(2) 0.034(2) 0.0024(18) 0.0080(19) 0.0029(18)
C33' 0.040(2) 0.032(2) 0.032(2) 0.0032(17) 0.0135(18) 0.0113(18)
Ce1" 0.04235(15) 0.04248(15) 0.02770(12) 0.01060(11) 0.00200(11) -0.00847(12)
N1" 0.043(2) 0.030(2) 0.055(3) 0.0176(19) -0.0197(19) -0.0009(17)
N2" 0.0246(16) 0.0374(19) 0.0352(19) 0.0137(15) 0.0049(14) 0.0101(15)
N3" 0.0254(16) 0.0247(16) 0.0332(17) 0.0081(13) 0.0097(14) 0.0072(13)
N4" 0.061(3) 0.045(2) 0.055(2) -0.0093(16) 0.025(2) -0.0122(19)
N5" 0.035(2) 0.050(2) 0.057(3) 0.030(2) 0.0076(19) 0.0142(18)
Cl1" 0.075(2) 0.0458(15) 0.0425(14) 0.0195(12) -0.0187(14) -0.0002(14)
Cl1* 0.0356(13) 0.088(2) 0.0540(16) 0.0414(17) 0.0017(12) 0.0014(14)
Si1" 0.0250(6) 0.0749(10) 0.0365(7) 0.0206(7) 0.0090(5) -0.0002(6)
Si2" 0.0607(9) 0.0325(7) 0.0456(8) -0.0001(6) 0.0142(7) 0.0213(6)
Si3" 0.1046(16) 0.0635(12) 0.0661(12) -0.0190(9) 0.0486(12) -0.0260(11)
Si4" 0.0478(9) 0.0389(8) 0.0825(12) -0.0005(7) 0.0238(8) 0.0081(7)
Si5" 0.0316(7) 0.0350(7) 0.1011(13) 0.0246(8) 0.0110(8) 0.0139(6)
Si6" 0.0398(8) 0.0985(14) 0.0403(8) 0.0330(9) 0.0056(6) -0.0049(8)
C1" 0.0249(18) 0.0275(18) 0.0258(18) 0.0068(15) 0.0078(15) 0.0085(15)
C2" 0.071(4) 0.032(3) 0.093(5) 0.016(3) -0.043(4) 0.003(3)
C3" 0.105(5) 0.105(5) 0.137(5) 0.037(4) 0.001(3) 0.067(4)
C4" 0.115(5) 0.098(4) 0.092(4) 0.056(4) -0.011(3) 0.029(3)
C5" 0.042(3) 0.058(3) 0.060(3) 0.018(3) -0.004(2) 0.026(3)
C6" 0.037(3) 0.061(3) 0.061(3) 0.037(3) 0.002(2) 0.010(2)
C7" 0.083(4) 0.129(5) 0.103(4) 0.031(3) 0.021(3) 0.073(4)
C8" 0.068(3) 0.102(4) 0.063(3) 0.002(3) 0.036(3) 0.023(3)
C9" 0.030(2) 0.087(4) 0.053(3) 0.023(3) 0.013(2) 0.007(3)
C10" 0.071(4) 0.102(4) 0.084(4) 0.062(3) 0.021(3) 0.010(3)
C11" 0.138(8) 0.063(4) 0.101(6) 0.004(4) 0.088(6) 0.037(5)
C12" 0.144(8) 0.112(7) 0.038(3) -0.027(4) -0.024(4) 0.073(6)
C13" 0.069(4) 0.028(3) 0.144(8) 0.011(4) 0.024(5) 0.014(3)
C14" 0.116(7) 0.207(10) 0.151(8) 0.032(6) 0.090(7) 0.029(6)
C15" 0.274(11) 0.180(10) 0.122(7) 0.041(6) 0.122(8) 0.052(7)
C16" 0.088(5) 0.076(4) 0.065(4) -0.014(3) 0.029(4) 0.004(4)
C17" 0.080(4) 0.070(4) 0.055(3) 0.018(3) 0.010(3) 0.047(3)
C18" 0.087(3) 0.098(4) 0.125(4) 0.031(3) 0.044(3) 0.041(3)
C19" 0.141(6) 0.046(3) 0.088(5) -0.005(3) 0.037(5) -0.005(4)
C20" 0.050(4) 0.071(5) 0.128(8) -0.016(5) 0.016(4) 0.003(4)
C21" 0.097(7) 0.064(5) 0.207(12) 0.059(6) 0.080(8) 0.020(5)
C22" 0.073(4) 0.079(4) 0.107(4) 0.010(3) -0.002(3) 0.046(3)
C23" 0.147(6) 0.158(6) 0.122(5) 0.037(4) 0.075(5) 0.020(4)
C24" 0.088(4) 0.126(5) 0.089(4) 0.053(3) 0.036(3) 0.059(3)
C25" 0.121(5) 0.069(3) 0.081(4) 0.026(3) 0.015(3) 0.055(3)
N6" 0.048(2) 0.063(3) 0.0318(19) 0.0171(19) 0.0117(17) 0.034(2)
C26" 0.047(3) 0.069(4) 0.057(3) 0.038(3) 0.025(2) 0.035(3)
C27" 0.058(4) 0.094(5) 0.071(4) 0.051(4) 0.029(3) 0.038(4)
C28" 0.046(3) 0.052(3) 0.048(3) 0.011(2) 0.011(2) 0.023(2)
C29" 0.044(3) 0.046(3) 0.068(4) -0.001(3) 0.005(3) 0.017(2)
C30" 0.068(4) 0.083(4) 0.036(3) 0.018(3) 0.012(3) 0.040(3)
C31" 0.096(5) 0.094(5) 0.044(3) 0.009(3) 0.023(3) 0.046(5)
C32" 0.042(3) 0.057(3) 0.048(3) 0.018(2) 0.014(2) 0.029(2)
C33" 0.040(3) 0.058(3) 0.048(3) 0.006(2) 0.013(2) 0.013(2)
C34 0.084(11) 0.097(12) 0.095(12) 0.046(10) 0.016(9) 0.048(10)
Cl2 0.132(2) 0.1021(17) 0.125(2) 0.0414(15) 0.0225(17) 0.0745(17)

loop_
_atom_type_symbol
_atom_type_description
_atom_type_scat_dispersion_real
_atom_type_scat_dispersion_imag
_atom_type_scat_source
C C 0.0033 0.0016 'International Tables Vol C Tables 4.2.6.8 and 6.1.1.4'
H H 0.0000 0.0000 'International Tables Vol C Tables 4.2.6.8 and 6.1.1.4'
Ce Ce -0.2486 2.6331 'International Tables Vol C Tables 4.2.6.8 and 6.1.1.4'
Cl Cl 0.1484 0.1585 'International Tables Vol C Tables 4.2.6.8 and 6.1.1.4'
N N 0.0061 0.0033 'International Tables Vol C Tables 4.2.6.8 and 6.1.1.4'
Si Si 0.0817 0.0704 'International Tables Vol C Tables 4.2.6.8 and 6.1.1.4'

loop_
_geom_angle_atom_site_label_1
_geom_angle_atom_site_label_2
_geom_angle_atom_site_label_3
_geom_angle
_geom_angle_site_symmetry_1
_geom_angle_site_symmetry_3
_geom_angle_publ_flag
N1 Ce1 N2 52.48(10) . . ?
N1 Ce1 Cl1 135.14(7) . . ?
N2 Ce1 Cl1 83.68(7) . . ?
N4 Ce1 N1 96.72(11) . . ?
N4 Ce1 N2 121.58(12) . . ?
N4 Ce1 Cl1 116.76(10) . . ?
N5 Ce1 N1 116.52(11) . . ?
N5 Ce1 N2 131.54(11) . . ?
N5 Ce1 N4 105.87(12) . . ?
N5 Ce1 Cl1 83.60(8) . . ?
C1 N1 Ce1 95.7(2) . . ?
C1 N1 C2 121.6(3) . . ?
C2 N1 Ce1 141.8(2) . . ?
C1 N2 Ce1 95.6(2) . . ?
C1 N2 C5 121.3(3) . . ?
C5 N2 Ce1 143.0(2) . . ?
Si2 N3 Si1 122.66(19) . . ?
C1 N3 Si1 116.6(3) . . ?
C1 N3 Si2 120.7(3) . . ?
Si3 N4 Ce1 113.6(2) . . ?
Si3 N4 Si4 122.6(2) . . ?
Si4 N4 Ce1 123.8(2) . . ?
Si5 N5 Ce1 119.31(17) . . ?
Si6 N5 Ce1 115.70(16) . . ?
Si6 N5 Si5 124.1(2) . . ?
N3 Si1 C8 110.4(2) . . ?
N3 Si1 C9 112.2(2) . . ?
N3 Si1 C10 111.4(2) . . ?
C8 Si1 C9 106.6(3) . . ?
C8 Si1 C10 107.8(3) . . ?
C10 Si1 C9 108.3(3) . . ?
N3 Si2 C11 110.9(2) . . ?
N3 Si2 C12 109.5(3) . . ?
N3 Si2 C13 111.5(3) . . ?
C11 Si2 C12 111.0(4) . . ?
C11 Si2 C13 107.6(3) . . ?
C12 Si2 C13 106.2(3) . . ?
N4 Si3 C14 114.5(3) . . ?
N4 Si3 C15 108.8(2) . . ?
N4 Si3 C16 115.2(3) . . ?
C14 Si3 C15 105.7(3) . . ?
C16 Si3 C14 106.5(3) . . ?
C16 Si3 C15 105.4(3) . . ?
N4 Si4 C17 111.2(2) . . ?
N4 Si4 C18 113.5(3) . . ?
N4 Si4 C19 115.3(2) . . ?
C17 Si4 C18 107.3(3) . . ?
C17 Si4 C19 105.2(3) . . ?
C19 Si4 C18 103.5(3) . . ?
N5 Si5 C20 111.60(19) . . ?
N5 Si5 C21 111.5(2) . . ?
N5 Si5 C22 115.7(2) . . ?
C20 Si5 C21 107.9(3) . . ?
C20 Si5 C22 102.8(2) . . ?
C22 Si5 C21 106.8(2) . . ?
N5 Si6 C23 108.0(2) . . ?
N5 Si6 C24 113.8(2) . . ?
N5 Si6 C25 115.3(2) . . ?
C23 Si6 C25 106.0(2) . . ?
C24 Si6 C23 107.8(3) . . ?
C24 Si6 C25 105.4(3) . . ?
N1 C1 N3 121.7(3) . . ?
N2 C1 N1 115.8(3) . . ?
N2 C1 N3 122.5(3) . . ?
N1 C2 C3 110.9(4) . . ?
N1 C2 C4 109.9(3) . . ?
C4 C2 C3 110.2(4) . . ?
N2 C5 C6 111.5(4) . . ?
N2 C5 C7 109.5(3) . . ?
C6 C5 C7 109.4(4) . . ?
C26 N6 C28 106.5(3) . . ?
C26 N6 C32 111.5(4) . . ?
C30 N6 C26 110.5(3) . . ?
C30 N6 C28 111.2(4) . . ?
C30 N6 C32 106.4(3) . . ?
C32 N6 C28 110.9(3) . . ?
C27 C26 N6 114.9(4) . . ?
C29 C28 N6 115.6(4) . . ?
N6 C30 C31 114.8(4) . . ?
C33 C32 N6 115.5(4) . . ?
N1' Ce1' N2' 52.29(11) . . ?
N1' Ce1' Cl1' 134.48(9) . . ?
N2' Ce1' Cl1' 83.41(8) . . ?
N4' Ce1' N1' 95.14(11) . . ?
N4' Ce1' N2' 132.51(11) . . ?
N4' Ce1' Cl1' 110.94(8) . . ?
N5' Ce1' N1' 120.40(13) . . ?
N5' Ce1' N2' 118.93(12) . . ?
N5' Ce1' N4' 107.04(13) . . ?
N5' Ce1' Cl1' 87.61(9) . . ?
C1' N1' Ce1' 96.6(2) . . ?
C1' N1' C2' 121.8(4) . . ?
C2' N1' Ce1' 141.2(3) . . ?
C1' N2' Ce1' 95.8(3) . . ?
C1' N2' C5' 122.2(4) . . ?
C5' N2' Ce1' 141.9(3) . . ?
Si1' N3' Si2' 121.8(2) . . ?
C1' N3' Si1' 120.2(3) . . ?
C1' N3' Si2' 117.9(3) . . ?
Si3' N4' Ce1' 110.24(17) . . ?
Si3' N4' Si4' 123.0(2) . . ?
Si4' N4' Ce1' 126.72(19) . . ?
Si5' N5' Ce1' 120.51(18) . . ?
Si6' N5' Ce1' 116.4(2) . . ?
Si6' N5' Si5' 120.6(2) . . ?
N3' Si1' C8' 111.0(3) . . ?
N3' Si1' C9' 110.1(2) . . ?
N3' Si1' C10' 112.3(4) . . ?
C8' Si1' C9' 108.7(3) . . ?
C8' Si1' C10' 107.3(5) . . ?
C9' Si1' C10' 107.3(4) . . ?
N3' Si2' C11' 111.6(2) . . ?
N3' Si2' C12' 112.2(3) . . ?
N3' Si2' C13' 110.1(3) . . ?
C11' Si2' C12' 108.6(5) . . ?
C11' Si2' C13' 107.4(3) . . ?
C13' Si2' C12' 106.6(5) . . ?
N4' Si3' C14' 116.6(3) . . ?
N4' Si3' C15' 108.6(2) . . ?
N4' Si3' C16' 113.2(2) . . ?
C14' Si3' C15' 104.9(3) . . ?
C16' Si3' C14' 106.2(3) . . ?
C16' Si3' C15' 106.6(3) . . ?
N4' Si4' C17' 110.6(2) . . ?
N4' Si4' C18' 114.9(3) . . ?
N4' Si4' C19' 115.0(3) . . ?
C17' Si4' C19' 105.5(4) . . ?
C18' Si4' C17' 105.2(3) . . ?
C18' Si4' C19' 104.8(4) . . ?
N5' Si5' C20' 112.1(2) . . ?
N5' Si5' C21' 113.8(2) . . ?
N5' Si5' C22' 110.5(3) . . ?
C20' Si5' C22' 108.0(3) . . ?
C21' Si5' C20' 105.1(3) . . ?
C21' Si5' C22' 106.9(3) . . ?
N5' Si6' C23' 115.5(3) . . ?
N5' Si6' C24' 107.8(3) . . ?
N5' Si6' C25' 112.8(5) . . ?
C23' Si6' C25' 105.5(5) . . ?
C24' Si6' C23' 108.0(4) . . ?
C24' Si6' C25' 106.7(6) . . ?
N1' C1' N2' 115.3(4) . . ?
N1' C1' N3' 122.4(3) . . ?
N2' C1' N3' 122.2(4) . . ?
N1' C2' C3' 106.2(5) . . ?
N1' C2' C3* 116.6(6) . . ?
N1' C2' C4* 103.9(5) . . ?
C4' C2' N1' 116.1(6) . . ?
C4' C2' C3' 103.7(7) . . ?
C3* C2' C4* 98.0(8) . . ?
N2' C5' C6' 110.9(4) . . ?
N2' C5' C7' 110.2(4) . . ?
C6' C5' C7' 109.5(5) . . ?
C28' N6' C26' 104.8(3) . . ?
C30' N6' C26' 111.3(4) . . ?
C30' N6' C28' 112.1(4) . . ?
C30' N6' C32' 107.3(3) . . ?
C32' N6' C26' 111.0(3) . . ?
C32' N6' C28' 110.4(3) . . ?
C27' C26' N6' 114.6(4) . . ?
N6' C28' C29' 114.1(4) . . ?
N6' C30' C31' 114.8(4) . . ?
N6' C32' C33' 114.9(4) . . ?
N1" Ce1" Cl1" 133.95(12) . . ?
N1" Ce1" Cl1* 132.69(11) . . ?
N2" Ce1" N1" 51.79(12) . . ?
N2" Ce1" Cl1" 88.65(10) . . ?
N2" Ce1" Cl1* 80.98(11) . . ?
N4" Ce1" N1" 94.66(16) . . ?
N4" Ce1" N2" 130.33(14) . . ?
N4" Ce1" Cl1" 95.92(16) . . ?
N4" Ce1" Cl1* 117.86(16) . . ?
N5" Ce1" N1" 125.15(17) . . ?
N5" Ce1" N2" 122.77(14) . . ?
N5" Ce1" N4" 106.22(16) . . ?
N5" Ce1" Cl1" 94.25(14) . . ?
N5" Ce1" Cl1* 79.88(11) . . ?
Cl1" Ce1" Cl1* 23.63(10) . . ?
C1" N1" Ce1" 96.5(3) . . ?
C1" N1" C2" 121.8(4) . . ?
C2" N1" Ce1" 141.3(3) . . ?
C1" N2" Ce1" 97.7(3) . . ?
C1" N2" C5" 122.4(4) . . ?
C5" N2" Ce1" 140.0(3) . . ?
Si2" N3" Si1" 121.5(2) . . ?
C1" N3" Si1" 118.9(3) . . ?
C1" N3" Si2" 119.6(3) . . ?
Si3" N4" Ce1" 113.6(3) . . ?
Si3" N4" Si4" 122.9(4) . . ?
Si4" N4" Ce1" 123.3(3) . . ?
Si5" N5" Ce1" 121.4(3) . . ?
Si6" N5" Ce1" 115.1(2) . . ?
Si6" N5" Si5" 122.6(3) . . ?
Cl1* Cl1" Ce1" 88.9(2) . . ?
Cl1" Cl1* Ce1" 67.51(19) . . ?
N3" Si1" C8" 110.0(3) . . ?
N3" Si1" C9" 109.6(2) . . ?
N3" Si1" C10" 114.0(3) . . ?
C8" Si1" C10" 108.0(4) . . ?
C9" Si1" C8" 108.3(3) . . ?
C9" Si1" C10" 106.8(3) . . ?
N3" Si2" C11" 111.2(3) . . ?
N3" Si2" C12" 113.6(3) . . ?
N3" Si2" C13" 110.4(3) . . ?
C11" Si2" C12" 108.3(5) . . ?
C11" Si2" C13" 106.7(4) . . ?
C13" Si2" C12" 106.4(4) . . ?
N4" Si3" C14" 112.5(5) . . ?
N4" Si3" C15" 109.0(5) . . ?
N4" Si3" C16" 114.8(3) . . ?
C15" Si3" C14" 113.5(7) . . ?
C16" Si3" C14" 103.1(5) . . ?
C16" Si3" C15" 103.6(6) . . ?
N4" Si4" C17" 111.8(3) . . ?
N4" Si4" C18" 115.6(4) . . ?
N4" Si4" C19" 114.8(4) . . ?
C17" Si4" C18" 100.5(4) . . ?
C17" Si4" C19" 109.0(4) . . ?
C19" Si4" C18" 104.0(5) . . ?
N5" Si5" C20" 113.4(3) . . ?
N5" Si5" C21" 112.6(4) . . ?
N5" Si5" C22" 113.1(3) . . ?
C20" Si5" C21" 106.1(5) . . ?
C22" Si5" C20" 107.3(4) . . ?
C22" Si5" C21" 103.7(5) . . ?
N5" Si6" C23" 106.5(4) . . ?
N5" Si6" C24" 111.6(4) . . ?
N5" Si6" C25" 115.1(3) . . ?
C23" Si6" C24" 104.1(5) . . ?
C23" Si6" C25" 112.8(6) . . ?
C25" Si6" C24" 106.4(4) . . ?
N1" C1" N2" 113.9(4) . . ?
N1" C1" N3" 123.1(4) . . ?
N2" C1" N3" 123.0(4) . . ?
N1" C2" C3" 111.8(6) . . ?
N1" C2" C4" 109.2(7) . . ?
C3" C2" C4" 110.5(7) . . ?
N2" C5" C6" 111.4(5) . . ?
N2" C5" C7" 108.3(6) . . ?
C7" C5" C6" 110.1(5) . . ?
C26" N6" C30" 110.7(4) . . ?
C26" N6" C32" 111.9(4) . . ?
C28" N6" C26" 105.4(4) . . ?
C28" N6" C30" 113.0(5) . . ?
C28" N6" C32" 111.2(4) . . ?
C32" N6" C30" 104.9(4) . . ?
N6" C26" C27" 116.5(4) . . ?
C29" C28" N6" 115.5(5) . . ?
C31" C30" N6" 114.5(5) . . ?
C33" C32" N6" 115.6(4) . . ?
Cl2 C34 Cl2 111.5(6) 2_556 . ?
C34 Cl2 C34 68.5(6) 2_556 . ?

loop_
_geom_bond_atom_site_label_1
_geom_bond_atom_site_label_2
_geom_bond_distance
_geom_bond_site_symmetry_2
_geom_bond_publ_flag
Ce1 N1 2.546(3) . ?
Ce1 N2 2.552(3) . ?
Ce1 N4 2.419(4) . ?
Ce1 N5 2.387(3) . ?
Ce1 Cl1 2.8184(9) . ?
N1 C1 1.335(5) . ?
N1 C2 1.464(5) . ?
N2 C1 1.326(5) . ?
N2 C5 1.467(5) . ?
N3 Si1 1.758(4) . ?
N3 Si2 1.748(4) . ?
N3 C1 1.453(5) . ?
N4 Si3 1.693(4) . ?
N4 Si4 1.717(4) . ?
N5 Si5 1.710(3) . ?
N5 Si6 1.699(4) . ?
Si1 C8 1.856(6) . ?
Si1 C9 1.877(5) . ?
Si1 C10 1.867(5) . ?
Si2 C11 1.824(6) . ?
Si2 C12 1.855(6) . ?
Si2 C13 1.885(6) . ?
Si3 C14 1.881(5) . ?
Si3 C15 1.884(6) . ?
Si3 C16 1.880(6) . ?
Si4 C17 1.864(6) . ?
Si4 C18 1.893(5) . ?
Si4 C19 1.887(6) . ?
Si5 C20 1.869(5) . ?
Si5 C21 1.890(5) . ?
Si5 C22 1.880(4) . ?
Si6 C23 1.883(5) . ?
Si6 C24 1.878(6) . ?
Si6 C25 1.884(5) . ?
C2 C3 1.528(6) . ?
C2 C4 1.525(6) . ?
C5 C6 1.522(7) . ?
C5 C7 1.522(6) . ?
N6 C26 1.515(6) . ?
N6 C28 1.527(5) . ?
N6 C30 1.512(5) . ?
N6 C32 1.519(5) . ?
C26 C27 1.512(7) . ?
C28 C29 1.508(7) . ?
C30 C31 1.515(6) . ?
C32 C33 1.507(7) . ?
Ce1' N1' 2.529(3) . ?
Ce1' N2' 2.544(4) . ?
Ce1' N4' 2.422(3) . ?
Ce1' N5' 2.384(4) . ?
Ce1' Cl1' 2.8054(10) . ?
N1' C1' 1.322(5) . ?
N1' C2' 1.458(5) . ?
N2' C1' 1.324(5) . ?
N2' C5' 1.458(6) . ?
N3' Si1' 1.749(4) . ?
N3' Si2' 1.750(4) . ?
N3' C1' 1.450(5) . ?
N4' Si3' 1.704(4) . ?
N4' Si4' 1.705(4) . ?
N5' Si5' 1.691(4) . ?
N5' Si6' 1.685(4) . ?
Si1' C8' 1.841(8) . ?
Si1' C9' 1.857(6) . ?
Si1' C10' 1.880(9) . ?
Si2' C11' 1.843(7) . ?
Si2' C12' 1.875(8) . ?
Si2' C13' 1.850(7) . ?
Si3' C14' 1.875(5) . ?
Si3' C15' 1.881(6) . ?
Si3' C16' 1.872(5) . ?
Si4' C17' 1.860(7) . ?
Si4' C18' 1.859(6) . ?
Si4' C19' 1.862(8) . ?
Si5' C20' 1.881(5) . ?
Si5' C21' 1.876(5) . ?
Si5' C22' 1.884(6) . ?
Si6' C23' 1.878(7) . ?
Si6' C24' 1.856(10) . ?
Si6' C25' 1.883(11) . ?
C2' C3' 1.613(8) . ?
C2' C4' 1.456(8) . ?
C2' C3* 1.463(8) . ?
C2' C4* 1.609(9) . ?
C5' C6' 1.514(8) . ?
C5' C7' 1.528(7) . ?
N6' C26' 1.532(5) . ?
N6' C28' 1.523(6) . ?
N6' C30' 1.502(6) . ?
N6' C32' 1.518(5) . ?
C26' C27' 1.518(7) . ?
C28' C29' 1.524(7) . ?
C30' C31' 1.533(7) . ?
C32' C33' 1.519(6) . ?
Ce1" N1" 2.553(4) . ?
Ce1" N2" 2.522(4) . ?
Ce1" N4" 2.482(6) . ?
Ce1" N5" 2.385(4) . ?
Ce1" Cl1" 2.694(3) . ?
Ce1" Cl1* 2.916(3) . ?
N1" C1" 1.318(6) . ?
N1" C2" 1.485(7) . ?
N2" C1" 1.326(5) . ?
N2" C5" 1.458(6) . ?
N3" Si1" 1.750(4) . ?
N3" Si2" 1.738(4) . ?
N3" C1" 1.444(5) . ?
N4" Si3" 1.682(5) . ?
N4" Si4" 1.702(6) . ?
N5" Si5" 1.725(5) . ?
N5" Si6" 1.687(5) . ?
Cl1" Cl1* 1.169(5) . ?
Si1" C8" 1.867(7) . ?
Si1" C9" 1.857(5) . ?
Si1" C10" 1.870(7) . ?
Si2" C11" 1.834(7) . ?
Si2" C12" 1.873(8) . ?
Si2" C13" 1.850(7) . ?
Si3" C14" 1.930(13) . ?
Si3" C15" 1.867(16) . ?
Si3" C16" 1.844(7) . ?
Si4" C17" 1.854(7) . ?
Si4" C18" 1.901(9) . ?
Si4" C19" 1.870(7) . ?
Si5" C20" 1.858(8) . ?
Si5" C21" 1.889(9) . ?
Si5" C22" 1.845(7) . ?
Si6" C23" 1.821(12) . ?
Si6" C24" 1.906(8) . ?
Si6" C25" 1.876(8) . ?
C2" C3" 1.494(12) . ?
C2" C4" 1.527(12) . ?
C5" C6" 1.530(8) . ?
C5" C7" 1.528(10) . ?
N6" C26" 1.510(6) . ?
N6" C28" 1.509(7) . ?
N6" C30" 1.529(6) . ?
N6" C32" 1.518(7) . ?
C26" C27" 1.531(8) . ?
C28" C29" 1.506(7) . ?
C30" C31" 1.505(9) . ?
C32" C33" 1.490(7) . ?
C34 Cl2 1.778(9) 2_556 ?
C34 Cl2 1.795(9) . ?
